data_2240219
loop_
_publ_author_name
'Kang, Gihaeng'
'Jeon, Youngeun'
'Lee, Sangjin'
'Kim, Tae Ho'

_publ_section_title
;
 Crystal structure of fenpropathrin
;
_journal_coeditor_code HG5417
_journal_issue 12
_journal_name_full 'Acta Crystallographica Section E'
_journal_page_first o1265
_journal_paper_doi 10.1107/S160053681402474X
_journal_volume 70
_journal_year 2014
_chemical_formula_iupac 'C22 H23 N O3'
_chemical_formula_moiety 'C22 H23 N O3'
_chemical_formula_sum 'C22 H23 N O3'
_chemical_formula_weight 349.41
_chemical_name_common Fenpropathrin
_chemical_name_systematic
;
Cyano(3-phenoxyphenyl)methyl 2,2,3,3-tetramethylcyclopropanecarboxylate
;
_space_group_IT_number 14
_symmetry_cell_setting monoclinic
_symmetry_space_group_name_Hall '-P 2yn'
_symmetry_space_group_name_H-M 'P 1 21/n 1'
_atom_sites_solution_hydrogens geom
_atom_sites_solution_primary direct
_atom_sites_solution_secondary difmap
_audit_creation_method SHELXTL
_cell_angle_alpha 90.00
_cell_angle_beta 112.4530(10)
_cell_angle_gamma 90.00
_cell_formula_units_Z 4
_cell_length_a 16.2578(4)
_cell_length_b 6.47990(10)
_cell_length_c 19.2475(4)
_cell_measurement_reflns_used 9894
_cell_measurement_temperature 173(2)
_cell_measurement_theta_max 27.46
_cell_measurement_theta_min 2.71
_cell_volume 1873.99(7)
_computing_cell_refinement
;
SAINT (Bruker, 2009)
;
_computing_data_collection
;
APEX2 (Bruker, 2009)
;
_computing_data_reduction
;
SAINT (Bruker, 2009)
;
_computing_molecular_graphics
;
DIAMOND (Brandenburg, 2010)
;
_computing_publication_material
;
SHELXTL (Sheldrick, 2008)
;
_computing_structure_refinement
;
SHELXTL (Sheldrick, 2008)
;
_computing_structure_solution
;
SHELXTL (Sheldrick, 2008)
;
_diffrn_ambient_temperature 173(2)
_diffrn_measured_fraction_theta_full 0.998
_diffrn_measured_fraction_theta_max 0.998
_diffrn_measurement_device_type 'Bruker APEXII CCD'
_diffrn_measurement_method '\f and \w scans'
_diffrn_radiation_monochromator graphite
_diffrn_radiation_source 'fine-focus sealed tube'
_diffrn_radiation_type MoK\a
_diffrn_radiation_wavelength 0.71073
_diffrn_reflns_av_R_equivalents 0.0293
_diffrn_reflns_av_sigmaI/netI 0.0191
_diffrn_reflns_limit_h_max 21
_diffrn_reflns_limit_h_min -21
_diffrn_reflns_limit_k_max 8
_diffrn_reflns_limit_k_min -8
_diffrn_reflns_limit_l_max 24
_diffrn_reflns_limit_l_min -24
_diffrn_reflns_number 30999
_diffrn_reflns_theta_full 27.47
_diffrn_reflns_theta_max 27.47
_diffrn_reflns_theta_min 2.08
_exptl_absorpt_coefficient_mu 0.082
_exptl_absorpt_correction_T_max 0.9975
_exptl_absorpt_correction_T_min 0.9601
_exptl_absorpt_correction_type multi-scan
_exptl_absorpt_process_details
;
(SADABS; Bruker, 2009)
;
_exptl_crystal_colour colourless
_exptl_crystal_density_diffrn 1.238
_exptl_crystal_density_method 'not measured'
_exptl_crystal_description block
_exptl_crystal_F_000 744
_exptl_crystal_size_max 0.50
_exptl_crystal_size_mid 0.20
_exptl_crystal_size_min 0.03
_refine_diff_density_max 0.281
_refine_diff_density_min -0.240
_refine_ls_extinction_method none
_refine_ls_goodness_of_fit_ref 1.047
_refine_ls_hydrogen_treatment constr
_refine_ls_matrix_type full
_refine_ls_number_parameters 239
_refine_ls_number_reflns 4279
_refine_ls_number_restraints 0
_refine_ls_restrained_S_all 1.047
_refine_ls_R_factor_all 0.0463
_refine_ls_R_factor_gt 0.0394
_refine_ls_shift/su_max 0.000
_refine_ls_shift/su_mean 0.000
_refine_ls_structure_factor_coef Fsqd
_refine_ls_weighting_details 'calc w=1/[\s^2^(Fo^2^)+(0.0440P)^2^+0.8901P] where P=(Fo^2^+2Fc^2^)/3'
_refine_ls_weighting_scheme calc
_refine_ls_wR_factor_gt 0.0996
_refine_ls_wR_factor_ref 0.1046
_reflns_number_gt 3703
_reflns_number_total 4279
_reflns_threshold_expression I>2\s(I)
_cod_data_source_file hg5417sup1.cif
_cod_data_source_block I
_cod_original_sg_symbol_H-M 'P 21/n'
_cod_database_code 2240219
_cod_database_fobs_code 2240219

loop_
_symmetry_equiv_pos_as_xyz
'x, y, z'
'-x+1/2, y+1/2, -z+1/2'
'-x, -y, -z'
'x-1/2, -y-1/2, z-1/2'

loop_
_atom_site_type_symbol
_atom_site_label
_atom_site_fract_x
_atom_site_fract_y
_atom_site_fract_z
_atom_site_U_iso_or_equiv
_atom_site_adp_type
_atom_site_calc_flag
_atom_site_refinement_flags
_atom_site_occupancy
_atom_site_symmetry_multiplicity
O O1 0.25941(6) 0.19890(17) 0.14087(5) 0.0316(2) Uani d . 1 1
O O2 0.11426(5) 0.23376(13) 0.12141(5) 0.01977(19) Uani d . 1 1
O O3 -0.11802(6) 0.44803(17) 0.26198(5) 0.0300(2) Uani d . 1 1
N N1 0.13768(10) 0.73437(19) 0.16331(8) 0.0395(3) Uani d . 1 1
C C1 0.27819(9) 0.1836(2) -0.01169(8) 0.0265(3) Uani d . 1 1
H H1A 0.3141 0.1697 0.0421 0.040 Uiso calc R 1 1
H H1B 0.2674 0.3301 -0.0246 0.040 Uiso calc R 1 1
H H1C 0.3101 0.1220 -0.0407 0.040 Uiso calc R 1 1
C C2 0.12837(9) 0.1063(2) -0.11154(7) 0.0291(3) Uani d . 1 1
H H2A 0.1523 0.0346 -0.1446 0.044 Uiso calc R 1 1
H H2B 0.1236 0.2541 -0.1231 0.044 Uiso calc R 1 1
H H2C 0.0693 0.0510 -0.1195 0.044 Uiso calc R 1 1
C C3 0.27228(8) -0.2137(2) 0.06589(7) 0.0239(3) Uani d . 1 1
H H3A 0.3072 -0.2780 0.0400 0.036 Uiso calc R 1 1
H H3B 0.2576 -0.3175 0.0964 0.036 Uiso calc R 1 1
H H3C 0.3071 -0.1027 0.0985 0.036 Uiso calc R 1 1
C C4 0.12233(9) -0.2931(2) -0.03358(8) 0.0271(3) Uani d . 1 1
H H4A 0.0656 -0.2302 -0.0653 0.041 Uiso calc R 1 1
H H4B 0.1127 -0.3870 0.0025 0.041 Uiso calc R 1 1
H H4C 0.1467 -0.3705 -0.0651 0.041 Uiso calc R 1 1
C C5 0.19010(8) 0.07394(19) -0.03022(7) 0.0202(2) Uani d . 1 1
C C6 0.18727(8) -0.12554(19) 0.00844(6) 0.0193(2) Uani d . 1 1
C C7 0.14512(8) 0.06898(19) 0.02724(7) 0.0203(2) Uani d . 1 1
H H7 0.0786 0.0709 0.0040 0.024 Uiso calc R 1 1
C C8 0.18266(8) 0.16961(19) 0.10115(7) 0.0203(2) Uani d . 1 1
C C9 0.14081(8) 0.33957(19) 0.19286(7) 0.0196(2) Uani d . 1 1
H H9 0.2032 0.2990 0.2249 0.024 Uiso calc R 1 1
C C10 0.13830(9) 0.5631(2) 0.17713(7) 0.0256(3) Uani d . 1 1
C C11 0.07965(8) 0.27541(18) 0.23146(6) 0.0181(2) Uani d . 1 1
C C12 0.09429(8) 0.08420(19) 0.26710(7) 0.0222(3) Uani d . 1 1
H H12 0.1421 -0.0002 0.2672 0.027 Uiso calc R 1 1
C C13 0.03936(9) 0.0168(2) 0.30239(7) 0.0277(3) Uani d . 1 1
H H13 0.0498 -0.1136 0.3268 0.033 Uiso calc R 1 1
C C14 -0.03081(9) 0.1380(2) 0.30238(7) 0.0279(3) Uani d . 1 1
H H14 -0.0689 0.0914 0.3262 0.034 Uiso calc R 1 1
C C15 -0.04459(8) 0.3284(2) 0.26703(7) 0.0227(3) Uani d . 1 1
C C16 0.01002(8) 0.39989(19) 0.23177(6) 0.0193(2) Uani d . 1 1
H H16 0.0001 0.5315 0.2082 0.023 Uiso calc R 1 1
C C17 -0.11112(8) 0.5735(2) 0.32213(7) 0.0226(3) Uani d . 1 1
C C18 -0.03504(8) 0.5875(2) 0.38729(7) 0.0227(3) Uani d . 1 1
H H18 0.0160 0.5068 0.3932 0.027 Uiso calc R 1 1
C C19 -0.03484(9) 0.7219(2) 0.44377(7) 0.0245(3) Uani d . 1 1
H H19 0.0170 0.7332 0.4885 0.029 Uiso calc R 1 1
C C20 -0.10902(9) 0.8391(2) 0.43572(7) 0.0263(3) Uani d . 1 1
H H20 -0.1081 0.9307 0.4746 0.032 Uiso calc R 1 1
C C21 -0.18498(9) 0.8219(2) 0.37035(8) 0.0278(3) Uani d . 1 1
H H21 -0.2363 0.9013 0.3648 0.033 Uiso calc R 1 1
C C22 -0.18637(8) 0.6899(2) 0.31336(7) 0.0269(3) Uani d . 1 1
H H22 -0.2382 0.6789 0.2687 0.032 Uiso calc R 1 1

loop_
_atom_site_aniso_label
_atom_site_aniso_U_11
_atom_site_aniso_U_22
_atom_site_aniso_U_33
_atom_site_aniso_U_12
_atom_site_aniso_U_13
_atom_site_aniso_U_23
O1 0.0183(4) 0.0463(6) 0.0292(5) -0.0037(4) 0.0081(4) -0.0172(4)
O2 0.0177(4) 0.0230(4) 0.0189(4) 0.0006(3) 0.0073(3) -0.0055(3)
O3 0.0168(4) 0.0493(6) 0.0232(5) 0.0028(4) 0.0069(4) -0.0090(4)
N1 0.0650(9) 0.0256(6) 0.0429(7) -0.0082(6) 0.0374(7) -0.0051(5)
C1 0.0277(7) 0.0259(7) 0.0297(7) -0.0020(5) 0.0152(5) -0.0014(5)
C2 0.0331(7) 0.0301(7) 0.0209(6) 0.0069(6) 0.0069(5) 0.0019(5)
C3 0.0224(6) 0.0271(7) 0.0220(6) 0.0045(5) 0.0082(5) 0.0016(5)
C4 0.0294(7) 0.0242(7) 0.0274(7) -0.0033(5) 0.0104(5) -0.0072(5)
C5 0.0210(6) 0.0215(6) 0.0179(6) 0.0025(5) 0.0071(5) -0.0019(5)
C6 0.0191(5) 0.0206(6) 0.0183(5) 0.0009(5) 0.0074(4) -0.0030(5)
C7 0.0159(5) 0.0233(6) 0.0210(6) 0.0009(4) 0.0064(4) -0.0047(5)
C8 0.0185(6) 0.0213(6) 0.0224(6) -0.0004(5) 0.0093(5) -0.0031(5)
C9 0.0195(6) 0.0208(6) 0.0189(6) -0.0014(4) 0.0077(5) -0.0048(5)
C10 0.0319(7) 0.0261(7) 0.0259(6) -0.0057(5) 0.0190(5) -0.0069(5)
C11 0.0182(5) 0.0196(6) 0.0157(5) -0.0024(4) 0.0054(4) -0.0035(4)
C12 0.0241(6) 0.0191(6) 0.0203(6) 0.0001(5) 0.0050(5) -0.0032(5)
C13 0.0346(7) 0.0217(6) 0.0230(6) -0.0064(5) 0.0067(5) 0.0015(5)
C14 0.0275(7) 0.0355(7) 0.0219(6) -0.0117(6) 0.0107(5) -0.0017(5)
C15 0.0162(6) 0.0329(7) 0.0180(6) -0.0017(5) 0.0055(4) -0.0057(5)
C16 0.0195(6) 0.0213(6) 0.0161(5) 0.0001(5) 0.0056(4) -0.0011(4)
C17 0.0203(6) 0.0295(7) 0.0215(6) -0.0032(5) 0.0118(5) -0.0003(5)
C18 0.0193(6) 0.0266(6) 0.0233(6) -0.0004(5) 0.0093(5) 0.0027(5)
C19 0.0257(6) 0.0254(6) 0.0215(6) -0.0037(5) 0.0081(5) 0.0017(5)
C20 0.0308(7) 0.0250(7) 0.0275(7) -0.0035(5) 0.0162(5) -0.0015(5)
C21 0.0242(6) 0.0306(7) 0.0329(7) 0.0021(5) 0.0158(6) 0.0015(6)
C22 0.0188(6) 0.0370(7) 0.0255(6) -0.0004(5) 0.0091(5) 0.0008(6)

loop_
_atom_type_symbol
_atom_type_description
_atom_type_scat_dispersion_real
_atom_type_scat_dispersion_imag
_atom_type_scat_source
C C 0.0033 0.0016 'International Tables Vol C Tables 4.2.6.8 and 6.1.1.4'
H H 0.0000 0.0000 'International Tables Vol C Tables 4.2.6.8 and 6.1.1.4'
N N 0.0061 0.0033 'International Tables Vol C Tables 4.2.6.8 and 6.1.1.4'
O O 0.0106 0.0060 'International Tables Vol C Tables 4.2.6.8 and 6.1.1.4'

loop_
_geom_angle_atom_site_label_1
_geom_angle_atom_site_label_2
_geom_angle_atom_site_label_3
_geom_angle
C8 O2 C9 115.62(9)
C17 O3 C15 118.32(9)
C5 C1 H1A 109.5
C5 C1 H1B 109.5
H1A C1 H1B 109.5
C5 C1 H1C 109.5
H1A C1 H1C 109.5
H1B C1 H1C 109.5
C5 C2 H2A 109.5
C5 C2 H2B 109.5
H2A C2 H2B 109.5
C5 C2 H2C 109.5
H2A C2 H2C 109.5
H2B C2 H2C 109.5
C6 C3 H3A 109.5
C6 C3 H3B 109.5
H3A C3 H3B 109.5
C6 C3 H3C 109.5
H3A C3 H3C 109.5
H3B C3 H3C 109.5
C6 C4 H4A 109.5
C6 C4 H4B 109.5
H4A C4 H4B 109.5
C6 C4 H4C 109.5
H4A C4 H4C 109.5
H4B C4 H4C 109.5
C6 C5 C1 119.52(10)
C6 C5 C2 119.80(11)
C1 C5 C2 111.82(11)
C6 C5 C7 60.90(8)
C1 C5 C7 120.39(10)
C2 C5 C7 115.78(10)
C5 C6 C3 119.66(10)
C5 C6 C4 119.97(10)
C3 C6 C4 112.04(11)
C5 C6 C7 60.86(8)
C3 C6 C7 120.03(10)
C4 C6 C7 115.43(10)
C8 C7 C5 123.36(10)
C8 C7 C6 122.17(10)
C5 C7 C6 58.24(7)
C8 C7 H7 114.0
C5 C7 H7 114.0
C6 C7 H7 114.0
O1 C8 O2 121.77(11)
O1 C8 C7 129.17(11)
O2 C8 C7 109.07(10)
O2 C9 C10 107.16(10)
O2 C9 C11 108.90(9)
C10 C9 C11 113.52(10)
O2 C9 H9 109.1
C10 C9 H9 109.1
C11 C9 H9 109.1
N1 C10 C9 177.69(14)
C16 C11 C12 120.00(11)
C16 C11 C9 122.16(11)
C12 C11 C9 117.84(11)
C13 C12 C11 120.14(12)
C13 C12 H12 119.9
C11 C12 H12 119.9
C12 C13 C14 120.46(12)
C12 C13 H13 119.8
C14 C13 H13 119.8
C13 C14 C15 118.95(12)
C13 C14 H14 120.5
C15 C14 H14 120.5
C14 C15 C16 121.61(12)
C14 C15 O3 120.16(11)
C16 C15 O3 118.11(12)
C15 C16 C11 118.83(11)
C15 C16 H16 120.6
C11 C16 H16 120.6
O3 C17 C18 123.63(11)
O3 C17 C22 115.50(11)
C18 C17 C22 120.87(12)
C17 C18 C19 118.82(12)
C17 C18 H18 120.6
C19 C18 H18 120.6
C20 C19 C18 120.95(12)
C20 C19 H19 119.5
C18 C19 H19 119.5
C19 C20 C21 119.50(12)
C19 C20 H20 120.3
C21 C20 H20 120.3
C22 C21 C20 120.44(12)
C22 C21 H21 119.8
C20 C21 H21 119.8
C21 C22 C17 119.42(12)
C21 C22 H22 120.3
C17 C22 H22 120.3

loop_
_geom_bond_atom_site_label_1
_geom_bond_atom_site_label_2
_geom_bond_distance
O1 C8 1.2036(15)
O2 C8 1.3758(14)
O2 C9 1.4472(14)
O3 C17 1.3838(15)
O3 C15 1.3953(15)
N1 C10 1.1402(18)
C1 C5 1.5143(17)
C1 H1A 0.9800
C1 H1B 0.9800
C1 H1C 0.9800
C2 C5 1.5170(17)
C2 H2A 0.9800
C2 H2B 0.9800
C2 H2C 0.9800
C3 C6 1.5139(16)
C3 H3A 0.9800
C3 H3B 0.9800
C3 H3C 0.9800
C4 C6 1.5150(17)
C4 H4A 0.9800
C4 H4B 0.9800
C4 H4C 0.9800
C5 C6 1.5009(17)
C5 C7 1.5416(16)
C6 C7 1.5423(16)
C7 C8 1.4691(16)
C7 H7 1.0000
C9 C10 1.4773(18)
C9 C11 1.5093(16)
C9 H9 1.0000
C11 C16 1.3919(16)
C11 C12 1.3919(17)
C12 C13 1.3833(18)
C12 H12 0.9500
C13 C14 1.385(2)
C13 H13 0.9500
C14 C15 1.3852(19)
C14 H14 0.9500
C15 C16 1.3869(17)
C16 H16 0.9500
C17 C18 1.3879(17)
C17 C22 1.3916(18)
C18 C19 1.3918(18)
C18 H18 0.9500
C19 C20 1.3831(19)
C19 H19 0.9500
C20 C21 1.3905(19)
C20 H20 0.9500
C21 C22 1.3843(19)
C21 H21 0.9500
C22 H22 0.9500

loop_
_geom_hbond_atom_site_label_D
_geom_hbond_atom_site_label_H
_geom_hbond_atom_site_label_A
_geom_hbond_site_symmetry_A
_geom_hbond_distance_DH
_geom_hbond_distance_HA
_geom_hbond_distance_DA
_geom_hbond_angle_DHA
C12 H12 N1 1_545 0.95 2.62 3.2715(17) 126.4
C14 H14 Cg1 1_545 0.95 2.87 3.6234(15) 137.0

loop_
_geom_torsion_atom_site_label_1
_geom_torsion_atom_site_label_2
_geom_torsion_atom_site_label_3
_geom_torsion_atom_site_label_4
_geom_torsion
C1 C5 C6 C3 0.51(16)
C2 C5 C6 C3 145.25(12)
C7 C5 C6 C3 -109.99(12)
C1 C5 C6 C4 -145.25(11)
C2 C5 C6 C4 -0.52(17)
C7 C5 C6 C4 104.24(12)
C1 C5 C6 C7 110.50(12)
C2 C5 C6 C7 -104.76(12)
C6 C5 C7 C8 110.01(13)
C1 C5 C7 C8 0.90(18)
C2 C5 C7 C8 -138.72(12)
C1 C5 C7 C6 -109.10(12)
C2 C5 C7 C6 111.28(12)
C5 C6 C7 C8 -112.01(13)
C3 C6 C7 C8 -2.61(17)
C4 C6 C7 C8 136.39(12)
C3 C6 C7 C5 109.39(12)
C4 C6 C7 C5 -111.60(12)
C9 O2 C8 O1 0.52(17)
C9 O2 C8 C7 -179.00(10)
C5 C7 C8 O1 -30.9(2)
C6 C7 C8 O1 39.8(2)
C5 C7 C8 O2 148.58(11)
C6 C7 C8 O2 -140.71(11)
C8 O2 C9 C10 94.85(12)
C8 O2 C9 C11 -141.98(10)
O2 C9 C11 C16 -101.40(12)
C10 C9 C11 C16 17.88(16)
O2 C9 C11 C12 78.15(13)
C10 C9 C11 C12 -162.58(11)
C16 C11 C12 C13 0.47(17)
C9 C11 C12 C13 -179.08(11)
C11 C12 C13 C14 0.28(19)
C12 C13 C14 C15 -0.53(19)
C13 C14 C15 C16 0.04(19)
C13 C14 C15 O3 175.92(11)
C17 O3 C15 C14 84.56(15)
C17 O3 C15 C16 -99.42(13)
C14 C15 C16 C11 0.69(18)
O3 C15 C16 C11 -175.27(10)
C12 C11 C16 C15 -0.94(17)
C9 C11 C16 C15 178.59(10)
C15 O3 C17 C18 0.13(18)
C15 O3 C17 C22 179.54(11)
O3 C17 C18 C19 178.79(12)
C22 C17 C18 C19 -0.60(19)
C17 C18 C19 C20 0.34(19)
C18 C19 C20 C21 0.21(19)
C19 C20 C21 C22 -0.5(2)
C20 C21 C22 C17 0.3(2)
O3 C17 C22 C21 -179.15(12)
C18 C17 C22 C21 0.3(2)
